data_2212516
loop_
_publ_author_name
'Bhuiyan, M. Delower H.'
'Jensen, Paul'
'Turner, Peter'
'Try, Andrew C.'

_publ_section_title
;
 4-(2-Methoxy-4-nitrophenyl)morpholine-3,5-dione
;
_journal_coeditor_code CS2029
_journal_issue 3
_journal_name_full 'Acta Crystallographica Section E'
_journal_page_first o1115
_journal_page_last o1116
_journal_paper_doi 10.1107/S1600536807004692
_journal_volume 63
_journal_year 2007
_chemical_formula_iupac 'C11 H10 N2 O6'
_chemical_formula_moiety 'C11 H10 N2 O6'
_chemical_formula_sum 'C11 H10 N2 O6'
_chemical_formula_weight 266.21
_chemical_melting_point 486
_chemical_name_systematic
;
4-(2-methoxy-4-nitrophenyl)morpholine-3,5-dione
;
_space_group_IT_number 2
_symmetry_cell_setting triclinic
_symmetry_space_group_name_Hall '-P 1'
_symmetry_space_group_name_H-M 'P -1'
_atom_sites_solution_hydrogens geom
_atom_sites_solution_primary direct
_atom_sites_solution_secondary difmap
_audit_creation_method SHELXL-97
_cell_angle_alpha 100.460(4)
_cell_angle_beta 102.539(4)
_cell_angle_gamma 94.732(4)
_cell_formula_units_Z 2
_cell_length_a 7.526(2)
_cell_length_b 7.554(2)
_cell_length_c 10.259(3)
_cell_measurement_reflns_used 863
_cell_measurement_temperature 150(2)
_cell_measurement_theta_max 28.174
_cell_measurement_theta_min 3.063
_cell_volume 555.3(3)
_computing_cell_refinement 'SMART (Siemens, 1995)'
_computing_data_collection 'SMART (Siemens, 1995)'
_computing_data_reduction 'SAINT and XPREP (Siemens, 1995)'
_computing_molecular_graphics
;
Xtal3.6 (Hall <i>et al.</i>,  1999),
ORTEPII (Johnson, 1976),
and WinGX (Farrugia, 1999)
;
_computing_publication_material WinGX
_computing_structure_refinement 'SHELXL97 (Sheldrick, 1997)'
_computing_structure_solution 'SHELXS97 (Sheldrick, 1997)'
_diffrn_ambient_temperature 150(2)
_diffrn_measured_fraction_theta_full 0.989
_diffrn_measured_fraction_theta_max 0.989
_diffrn_measurement_device_type 'Bruker SMART 1000 CCD'
_diffrn_measurement_method \w
_diffrn_radiation_monochromator graphite
_diffrn_radiation_source 'fine-focus sealed tube'
_diffrn_radiation_type MoK\a
_diffrn_radiation_wavelength 0.71073
_diffrn_reflns_av_R_equivalents 0.0302
_diffrn_reflns_av_sigmaI/netI 0.0273
_diffrn_reflns_limit_h_max 9
_diffrn_reflns_limit_h_min -9
_diffrn_reflns_limit_k_max 9
_diffrn_reflns_limit_k_min -9
_diffrn_reflns_limit_l_max 13
_diffrn_reflns_limit_l_min -13
_diffrn_reflns_number 5320
_diffrn_reflns_theta_full 27.10
_diffrn_reflns_theta_max 27.10
_diffrn_reflns_theta_min 2.08
_diffrn_standards_decay_% 0
_diffrn_standards_interval_count 0
_diffrn_standards_interval_time 0
_diffrn_standards_number 0
_exptl_absorpt_coefficient_mu 0.132
_exptl_absorpt_correction_T_max 0.972
_exptl_absorpt_correction_T_min 0.939
_exptl_absorpt_correction_type gaussian
_exptl_absorpt_process_details
;
[GAUSSIAN (Coppens <i>et al.</i>,  1965) and XPREP (Siemens,
1995)]
;
_exptl_crystal_colour Yellow
_exptl_crystal_density_diffrn 1.592
_exptl_crystal_density_method 'not measured'
_exptl_crystal_description Prism
_exptl_crystal_F_000 276
_exptl_crystal_size_max 0.538
_exptl_crystal_size_mid 0.319
_exptl_crystal_size_min 0.287
_refine_diff_density_max 0.271
_refine_diff_density_min -0.260
_refine_ls_extinction_method none
_refine_ls_goodness_of_fit_ref 1.085
_refine_ls_hydrogen_treatment constr
_refine_ls_matrix_type full
_refine_ls_number_parameters 173
_refine_ls_number_reflns 2433
_refine_ls_number_restraints 0
_refine_ls_restrained_S_all 1.085
_refine_ls_R_factor_all 0.0369
_refine_ls_R_factor_gt 0.0322
_refine_ls_shift/su_max 0.000
_refine_ls_shift/su_mean 0.000
_refine_ls_structure_factor_coef Fsqd
_refine_ls_weighting_details 'calc w=1/[\s^2^(Fo^2^)+(0.046P)^2^+0.1137P] where P=(Fo^2^+2Fc^2^)/3'
_refine_ls_weighting_scheme calc
_refine_ls_wR_factor_gt 0.0881
_refine_ls_wR_factor_ref 0.0916
_reflns_number_gt 2109
_reflns_number_total 2433
_reflns_threshold_expression I>2\s(I)
_cod_data_source_file cs2029.cif
_cod_data_source_block I
_cod_depositor_comments
;
The following automatic conversions were performed:
'_exptl_absorpt_correction_type' value 'Gaussian' changed to 'gaussian'
according to '/home/saulius/struct/CIF-dictionaries/cif_core.dic'
dictionary named 'cif_core.dic' version 2.4.1 from 2010-06-29.

Automatic conversion script
Id: cif_fix_enum 1527 2010-12-29 10:47:43Z saulius 

The following automatic conversions were performed:

'_exptl_absorpt_correction_type' value 'Gaussian' changed to
'gaussian' according to
/home/saulius/struct/CIF-dictionaries/cif_core.dic dictionary named
'cif_core.dic' version 2.4.1 from 2010-06-29.

Automatic conversion script
Id: cif_fix_values 1715 2011-07-08 13:25:40Z adriana 
;
_cod_database_code 2212516
_cod_database_fobs_code 2212516

loop_
_symmetry_equiv_pos_as_xyz
'x, y, z'
'-x, -y, -z'

loop_
_atom_site_type_symbol
_atom_site_label
_atom_site_fract_x
_atom_site_fract_y
_atom_site_fract_z
_atom_site_U_iso_or_equiv
_atom_site_adp_type
_atom_site_calc_flag
_atom_site_refinement_flags
_atom_site_occupancy
N N1 0.79995(13) -0.32869(13) 0.13488(11) 0.0225(2) Uani d . 1
N N2 0.40014(12) 0.23002(12) 0.30811(9) 0.0181(2) Uani d . 1
O O1 0.93364(12) -0.35848(12) 0.21646(10) 0.0341(2) Uani d . 1
O O2 0.75368(12) -0.40508(12) 0.01449(9) 0.0298(2) Uani d . 1
O O3 0.24896(10) -0.02408(10) 0.07797(8) 0.02107(19) Uani d . 1
O O4 0.27752(11) 0.52558(11) 0.43958(8) 0.0246(2) Uani d . 1
O O5 0.19626(11) 0.04616(11) 0.37299(9) 0.0265(2) Uani d . 1
O O6 0.58401(11) 0.41966(11) 0.22981(9) 0.0252(2) Uani d . 1
C C1 0.68987(15) -0.18997(14) 0.18464(12) 0.0186(2) Uani d . 1
C C2 0.51785(15) -0.18451(14) 0.10317(11) 0.0181(2) Uani d . 1
H H2 0.4698 -0.2713 0.0207 0.022 Uiso calc R 1
C C3 0.41798(14) -0.04716(14) 0.14657(11) 0.0173(2) Uani d . 1
C C4 0.49643(15) 0.07950(14) 0.26773(11) 0.0177(2) Uani d . 1
C C5 0.66624(15) 0.06711(15) 0.34738(12) 0.0209(2) Uani d . 1
H H5 0.7149 0.1529 0.4303 0.025 Uiso calc R 1
C C6 0.76636(15) -0.07093(15) 0.30651(12) 0.0212(2) Uani d . 1
H H6 0.8828 -0.0825 0.3606 0.025 Uiso calc R 1
C C7 0.24866(15) 0.19713(15) 0.36230(11) 0.0199(2) Uani d . 1
C C8 0.15673(16) 0.36161(16) 0.40643(13) 0.0255(3) Uani d . 1
H H8A 0.0510 0.3691 0.3319 0.031 Uiso calc R 1
H H8B 0.1091 0.3463 0.4869 0.031 Uiso calc R 1
C C9 0.35197(17) 0.55177(15) 0.32763(12) 0.0235(3) Uani d . 1
H H9A 0.4337 0.6684 0.3533 0.028 Uiso calc R 1
H H9B 0.2510 0.5591 0.2496 0.028 Uiso calc R 1
C C10 0.45934(15) 0.39991(15) 0.28422(11) 0.0189(2) Uani d . 1
C C11 0.15733(16) -0.16597(16) -0.03647(12) 0.0237(3) Uani d . 1
H H11A 0.2304 -0.1785 -0.1052 0.036 Uiso calc R 1
H H11B 0.0361 -0.1353 -0.0764 0.036 Uiso calc R 1
H H11C 0.1431 -0.2807 -0.0057 0.036 Uiso calc R 1

loop_
_atom_site_aniso_label
_atom_site_aniso_U_11
_atom_site_aniso_U_22
_atom_site_aniso_U_33
_atom_site_aniso_U_12
_atom_site_aniso_U_13
_atom_site_aniso_U_23
N1 0.0186(5) 0.0171(5) 0.0328(6) 0.0037(4) 0.0082(4) 0.0048(4)
N2 0.0183(5) 0.0157(4) 0.0199(5) 0.0030(3) 0.0058(4) 0.0006(4)
O1 0.0209(4) 0.0292(5) 0.0479(6) 0.0111(4) 0.0002(4) 0.0032(4)
O2 0.0336(5) 0.0256(5) 0.0309(5) 0.0110(4) 0.0112(4) 0.0004(4)
O3 0.0184(4) 0.0197(4) 0.0218(4) 0.0061(3) 0.0005(3) -0.0008(3)
O4 0.0289(4) 0.0211(4) 0.0233(4) 0.0046(3) 0.0096(3) -0.0016(3)
O5 0.0243(4) 0.0240(4) 0.0317(5) -0.0003(3) 0.0100(4) 0.0049(4)
O6 0.0279(4) 0.0217(4) 0.0294(5) 0.0041(3) 0.0133(4) 0.0056(3)
C1 0.0181(5) 0.0139(5) 0.0262(6) 0.0042(4) 0.0086(4) 0.0052(4)
C2 0.0194(5) 0.0152(5) 0.0194(5) 0.0018(4) 0.0053(4) 0.0023(4)
C3 0.0169(5) 0.0165(5) 0.0196(5) 0.0025(4) 0.0048(4) 0.0055(4)
C4 0.0187(5) 0.0147(5) 0.0210(5) 0.0027(4) 0.0078(4) 0.0034(4)
C5 0.0209(5) 0.0186(5) 0.0206(6) 0.0001(4) 0.0032(4) 0.0005(4)
C6 0.0165(5) 0.0216(5) 0.0250(6) 0.0029(4) 0.0029(4) 0.0059(5)
C7 0.0171(5) 0.0233(6) 0.0172(5) 0.0014(4) 0.0027(4) 0.0011(4)
C8 0.0223(6) 0.0254(6) 0.0296(6) 0.0048(5) 0.0102(5) 0.0018(5)
C9 0.0283(6) 0.0193(6) 0.0242(6) 0.0065(5) 0.0086(5) 0.0035(5)
C10 0.0213(5) 0.0169(5) 0.0167(5) 0.0019(4) 0.0027(4) 0.0015(4)
C11 0.0192(5) 0.0231(6) 0.0240(6) 0.0046(4) -0.0003(4) -0.0023(5)

loop_
_atom_type_symbol
_atom_type_description
_atom_type_scat_dispersion_real
_atom_type_scat_dispersion_imag
_atom_type_scat_source
C C 0.0033 0.0016 'International Tables Vol C Tables 4.2.6.8 and 6.1.1.4'
H H 0.0000 0.0000 'International Tables Vol C Tables 4.2.6.8 and 6.1.1.4'
N N 0.0061 0.0033 'International Tables Vol C Tables 4.2.6.8 and 6.1.1.4'
O O 0.0106 0.0060 'International Tables Vol C Tables 4.2.6.8 and 6.1.1.4'

loop_
_geom_angle_atom_site_label_1
_geom_angle_atom_site_label_2
_geom_angle_atom_site_label_3
_geom_angle
O2 N1 O1 124.11(10)
O2 N1 C1 118.09(9)
O1 N1 C1 117.79(10)
C7 N2 C10 123.71(9)
C7 N2 C4 118.44(9)
C10 N2 C4 117.77(9)
C3 O3 C11 116.97(8)
C8 O4 C9 111.09(9)
C6 C1 C2 124.24(10)
C6 C1 N1 118.03(10)
C2 C1 N1 117.69(10)
C1 C2 C3 117.69(10)
C1 C2 H2 121.2
C3 C2 H2 121.2
O3 C3 C2 124.48(10)
O3 C3 C4 116.60(9)
C2 C3 C4 118.91(10)
C5 C4 C3 121.61(10)
C5 C4 N2 119.05(10)
C3 C4 N2 119.30(9)
C4 C5 C6 120.11(10)
C4 C5 H5 119.9
C6 C5 H5 119.9
C1 C6 C5 117.36(10)
C1 C6 H6 121.3
C5 C6 H6 121.3
O5 C7 N2 121.20(10)
O5 C7 C8 122.90(10)
N2 C7 C8 115.90(10)
O4 C8 C7 112.59(9)
O4 C8 H8A 109.1
C7 C8 H8A 109.1
O4 C8 H8B 109.1
C7 C8 H8B 109.1
H8A C8 H8B 107.8
O4 C9 C10 112.13(9)
O4 C9 H9A 109.2
C10 C9 H9A 109.2
O4 C9 H9B 109.2
C10 C9 H9B 109.2
H9A C9 H9B 107.9
O6 C10 N2 121.45(10)
O6 C10 C9 123.25(10)
N2 C10 C9 115.27(9)
O3 C11 H11A 109.5
O3 C11 H11B 109.5
H11A C11 H11B 109.5
O3 C11 H11C 109.5
H11A C11 H11C 109.5
H11B C11 H11C 109.5

loop_
_geom_bond_atom_site_label_1
_geom_bond_atom_site_label_2
_geom_bond_distance
N1 O2 1.2251(14)
N1 O1 1.2262(14)
N1 C1 1.4756(14)
N2 C7 1.3961(14)
N2 C10 1.4046(14)
N2 C4 1.4440(13)
O3 C3 1.3551(13)
O3 C11 1.4396(14)
O4 C8 1.4154(15)
O4 C9 1.4198(15)
O5 C7 1.2075(14)
O6 C10 1.2037(14)
C1 C6 1.3774(16)
C1 C2 1.3885(16)
C2 C3 1.3949(15)
C2 H2 0.9500
C3 C4 1.4019(15)
C4 C5 1.3798(16)
C5 C6 1.3925(16)
C5 H5 0.9500
C6 H6 0.9500
C7 C8 1.5169(16)
C8 H8A 0.9900
C8 H8B 0.9900
C9 C10 1.5136(15)
C9 H9A 0.9900
C9 H9B 0.9900
C11 H11A 0.9800
C11 H11B 0.9800
C11 H11C 0.9800

loop_
_geom_torsion_atom_site_label_1
_geom_torsion_atom_site_label_2
_geom_torsion_atom_site_label_3
_geom_torsion_atom_site_label_4
_geom_torsion
O2 N1 C1 C6 -162.82(10)
O1 N1 C1 C6 16.23(15)
O2 N1 C1 C2 15.20(15)
O1 N1 C1 C2 -165.75(10)
C6 C1 C2 C3 1.33(17)
N1 C1 C2 C3 -176.56(9)
C11 O3 C3 C2 9.19(15)
C11 O3 C3 C4 -172.13(10)
C1 C2 C3 O3 179.80(10)
C1 C2 C3 C4 1.15(15)
O3 C3 C4 C5 178.63(10)
C2 C3 C4 C5 -2.62(16)
O3 C3 C4 N2 -3.40(15)
C2 C3 C4 N2 175.35(9)
C7 N2 C4 C5 -106.57(12)
C10 N2 C4 C5 76.49(14)
C7 N2 C4 C3 75.41(13)
C10 N2 C4 C3 -101.53(12)
C3 C4 C5 C6 1.63(17)
N2 C4 C5 C6 -176.34(10)
C2 C1 C6 C5 -2.31(17)
N1 C1 C6 C5 175.57(10)
C4 C5 C6 C1 0.79(17)
C10 N2 C7 O5 175.29(10)
C4 N2 C7 O5 -1.45(16)
C10 N2 C7 C8 -4.92(15)
C4 N2 C7 C8 178.34(9)
C9 O4 C8 C7 57.74(13)
O5 C7 C8 O4 154.73(11)
N2 C7 C8 O4 -25.06(14)
C8 O4 C9 C10 -60.01(12)
C7 N2 C10 O6 -175.51(10)
C4 N2 C10 O6 1.26(16)
C7 N2 C10 C9 2.73(15)
C4 N2 C10 C9 179.49(9)
O4 C9 C10 O6 -152.49(11)
O4 C9 C10 N2 29.32(13)

loop_
_cod_related_entry_id
_cod_related_entry_database
_cod_related_entry_code
1 ChemSpider 21125243
